data_7223392
loop_
_publ_author_name
'Vrdoljak, Visnja'
'Pavlovi\'c, Gordana'
'Hrenar, Tomica'
'Rub\<ci\'c, Mirta'
'Siega, Patrizia'
'Dreos, Renata'
'Cindric, Marina'

_publ_section_title
;
 Cobalt(III) complexes with tridentate hydrazone ligands: protonation
 state and hydrogen bonds competition
;
_journal_name_full 'RSC Adv.'
_journal_paper_doi 10.1039/C5RA22068H
_journal_year 2015
_chemical_formula_moiety 'C30.72 H25 Co N4 O8.72'
_chemical_formula_sum 'C30.72 H25 Co N4 O8.72'
_chemical_formula_weight 648.64
_chemical_name_systematic
;
(2-oxy-3-methoxybenzaldehyde 4-hydroxybenzoylhydrazonato-O,N,O)
(2-oxy-3-methoxybenzaldehyde 4-hydroxybenzoylhydrazidato-O,N,O)
cobalt(III) methanol solvate (1/0.7)
;
_space_group_crystal_system triclinic
_space_group_IT_number 2
_space_group_name_Hall '-P 1'
_space_group_name_H-M_alt 'P -1'
_symmetry_space_group_name_Hall '-P 1'
_symmetry_space_group_name_H-M 'P -1'
_atom_sites_solution_hydrogens mixed
_audit_creation_method SHELXL-2014
_audit_update_record
;
2015-10-21 deposited with the CCDC.
2015-11-30 downloaded from the CCDC.
;
_cell_angle_alpha 102.995(6)
_cell_angle_beta 107.619(5)
_cell_angle_gamma 96.756(6)
_cell_formula_units_Z 2
_cell_length_a 10.1424(6)
_cell_length_b 12.2350(10)
_cell_length_c 13.1652(8)
_cell_measurement_reflns_used 1665
_cell_measurement_temperature 150(2)
_cell_measurement_theta_max 25.9080
_cell_measurement_theta_min 4.2910
_cell_volume 1486.54(19)
_computing_cell_refinement 'CrysAlisPro, Agilent  Technologies, Version 1.171.36.28'
_computing_data_collection 'CrysAlisPro, Agilent  Technologies, Version 1.171.36.28'
_computing_data_reduction 'CrysAlisPro, Agilent  Technologies, Version 1.171.36.28'
_computing_molecular_graphics 'MERCURY 3.3. (CCDC, 2013)'
_computing_publication_material 'SHELXL-2014 (Sheldrick, 2014)'
_computing_structure_refinement 'SHELXL-2014 (Sheldrick, 2014)'
_computing_structure_solution 'SHELXS-2014 (Sheldrick, 2014)'
_diffrn_ambient_temperature 150(2)
_diffrn_measured_fraction_theta_full 0.996
_diffrn_measured_fraction_theta_max 0.996
_diffrn_measurement_device_type 'Xcalibur, Sapphire3'
_diffrn_measurement_method '\w scan'
_diffrn_radiation_type MoK\a
_diffrn_radiation_wavelength 0.71073
_diffrn_reflns_av_R_equivalents 0.0783
_diffrn_reflns_av_unetI/netI 0.1497
_diffrn_reflns_laue_measured_fraction_full 0.996
_diffrn_reflns_laue_measured_fraction_max 0.996
_diffrn_reflns_limit_h_max 12
_diffrn_reflns_limit_h_min -12
_diffrn_reflns_limit_k_max 11
_diffrn_reflns_limit_k_min -15
_diffrn_reflns_limit_l_max 16
_diffrn_reflns_limit_l_min -16
_diffrn_reflns_number 13542
_diffrn_reflns_point_group_measured_fraction_full 0.996
_diffrn_reflns_point_group_measured_fraction_max 0.996
_diffrn_reflns_theta_full 25.242
_diffrn_reflns_theta_max 26.999
_diffrn_reflns_theta_min 4.116
_diffrn_source 'Enhance (Mo) X-ray Source'
_exptl_absorpt_coefficient_mu 0.638
_exptl_absorpt_correction_T_max 1.00000
_exptl_absorpt_correction_T_min 0.90674
_exptl_absorpt_correction_type multi-scan
_exptl_absorpt_process_details
;
CrysAlisPro, Agilent Technologies,
Version 1.171.37.35.
Empirical absorption correction using spherical 
harmonics,implemented in SCALE3 ABSPACK 
scaling algorithm.
;
_exptl_crystal_colour red
_exptl_crystal_density_diffrn 1.449
_exptl_crystal_description plate
_exptl_crystal_F_000 668
_exptl_crystal_size_max 0.29
_exptl_crystal_size_mid 0.08
_exptl_crystal_size_min 0.04
_refine_diff_density_max 0.988
_refine_diff_density_min -0.479
_refine_diff_density_rms 0.097
_refine_ls_extinction_method none
_refine_ls_goodness_of_fit_ref 1.074
_refine_ls_hydrogen_treatment mixed
_refine_ls_matrix_type full
_refine_ls_number_parameters 417
_refine_ls_number_reflns 6447
_refine_ls_number_restraints 3
_refine_ls_restrained_S_all 1.074
_refine_ls_R_factor_all 0.1575
_refine_ls_R_factor_gt 0.0910
_refine_ls_shift/su_max 0.004
_refine_ls_shift/su_mean 0.000
_refine_ls_structure_factor_coef Fsqd
_refine_ls_weighting_details 'w=1/[\s^2^(Fo^2^)+(0.0540P)^2^+0.0436P] where P=(Fo^2^+2Fc^2^)/3'
_refine_ls_weighting_scheme calc
_refine_ls_wR_factor_gt 0.1538
_refine_ls_wR_factor_ref 0.1794
_reflns_Friedel_coverage 0.000
_reflns_number_gt 3899
_reflns_number_total 6447
_reflns_threshold_expression 'I > 2\s(I)'
_cod_data_source_file c5ra22068h2.cif
_cod_data_source_block 2(150)
_cod_original_cell_volume 1486.54(18)
_cod_database_code 7223392
_shelx_space_group_comment
;
The symmetry employed for this shelxl refinement is uniquely defined
by the following loop, which should always be used as a source of
symmetry information in preference to the above space-group names.
They are only intended as comments.
;
_shelxl_version_number 2014-3

loop_
_space_group_symop_operation_xyz
'x, y, z'
'-x, -y, -z'

loop_
_atom_site_label
_atom_site_type_symbol
_atom_site_fract_x
_atom_site_fract_y
_atom_site_fract_z
_atom_site_U_iso_or_equiv
_atom_site_adp_type
_atom_site_occupancy
_atom_site_site_symmetry_order
_atom_site_calc_flag
_atom_site_refinement_flags_posn
_atom_site_refinement_flags_adp
_atom_site_refinement_flags_occupancy
Co1 Co 0.59917(7) 0.70237(6) 0.70369(6) 0.0209(2) Uani 1 1 d . . .
N11 N 0.6462(4) 0.5961(3) 0.5994(3) 0.0195(9) Uani 1 1 d . . .
N12 N 0.6181(4) 0.6254(4) 0.5011(3) 0.0212(9) Uani 1 1 d D . .
H12N H 0.628(5) 0.586(4) 0.443(3) 0.025 Uiso 1 1 d D U .
N21 N 0.5670(4) 0.8234(3) 0.8022(3) 0.0205(9) Uani 1 1 d . . .
N22 N 0.6769(4) 0.9194(3) 0.8442(3) 0.0232(10) Uani 1 1 d . . .
O11 O 0.5341(3) 0.7692(3) 0.5827(3) 0.0239(8) Uani 1 1 d . . .
O12 O 0.6683(3) 0.6359(3) 0.8195(3) 0.0248(8) Uani 1 1 d . . .
O13 O 0.4360(4) 0.8891(3) 0.1261(3) 0.0358(10) Uani 1 1 d D . .
H13O H 0.394(5) 0.944(3) 0.131(5) 0.043 Uiso 1 1 d D U .
O14 O 0.7293(4) 0.5644(3) 0.9920(3) 0.0422(11) Uani 1 1 d . . .
O21 O 0.7761(3) 0.7982(3) 0.7426(3) 0.0265(8) Uani 1 1 d . . .
O22 O 0.4188(3) 0.6078(3) 0.6617(3) 0.0239(8) Uani 1 1 d . . .
O23 O 1.2942(4) 1.2111(3) 0.9581(3) 0.0364(10) Uani 1 1 d D . .
H23O H 1.300(6) 1.270(3) 1.005(4) 0.044 Uiso 1 1 d D U .
O24 O 0.1905(3) 0.4541(3) 0.5929(3) 0.0288(9) Uani 1 1 d . . .
C11 C 0.5633(5) 0.7190(4) 0.4983(4) 0.0208(11) Uani 1 1 d . . .
C12 C 0.5365(5) 0.7638(4) 0.4010(4) 0.0213(11) Uani 1 1 d . . .
C13 C 0.5615(5) 0.7121(5) 0.3051(4) 0.0308(13) Uani 1 1 d . . .
H13 H 0.6013 0.6455 0.3019 0.037 Uiso 1 1 calc R U .
C14 C 0.5299(6) 0.7552(5) 0.2147(4) 0.0333(14) Uani 1 1 d . . .
H14 H 0.5479 0.7187 0.1499 0.040 Uiso 1 1 calc R U .
C15 C 0.4711(5) 0.8533(5) 0.2188(4) 0.0266(12) Uani 1 1 d . . .
C16 C 0.4476(5) 0.9072(4) 0.3139(4) 0.0279(13) Uani 1 1 d . . .
H16 H 0.4087 0.9743 0.3172 0.033 Uiso 1 1 calc R U .
C17 C 0.4806(5) 0.8633(4) 0.4036(4) 0.0295(13) Uani 1 1 d . . .
H17 H 0.4652 0.9014 0.4691 0.035 Uiso 1 1 calc R U .
C18 C 0.7017(5) 0.5080(4) 0.6109(4) 0.0194(11) Uani 1 1 d . . .
H18 H 0.7197 0.4623 0.5499 0.023 Uiso 1 1 calc R U .
C19 C 0.7366(5) 0.4775(4) 0.7125(4) 0.0225(11) Uani 1 1 d . . .
C21 C 0.7800(5) 0.8979(4) 0.8076(4) 0.0221(12) Uani 1 1 d . . .
C22 C 0.9097(5) 0.9870(4) 0.8436(4) 0.0227(12) Uani 1 1 d . . .
C23 C 1.0166(6) 0.9653(5) 0.7993(5) 0.0344(14) Uani 1 1 d . . .
H23 H 1.0019 0.8971 0.7424 0.041 Uiso 1 1 calc R U .
C24 C 1.1436(6) 1.0432(5) 0.8385(5) 0.0381(15) Uani 1 1 d . . .
H24 H 1.2161 1.0280 0.8088 0.046 Uiso 1 1 calc R U .
C25 C 1.1648(5) 1.1424(4) 0.9203(5) 0.0282(13) Uani 1 1 d . . .
C26 C 1.0588(5) 1.1668(4) 0.9620(4) 0.0254(12) Uani 1 1 d . . .
H26 H 1.0727 1.2365 1.0169 0.030 Uiso 1 1 calc R U .
C27 C 0.9320(5) 1.0891(4) 0.9232(4) 0.0242(12) Uani 1 1 d . . .
H27 H 0.8590 1.1061 0.9518 0.029 Uiso 1 1 calc R U .
C28 C 0.4600(5) 0.8258(5) 0.8335(4) 0.0271(12) Uani 1 1 d . . .
H28 H 0.4618 0.8914 0.8890 0.033 Uiso 1 1 calc R U .
C29 C 0.3359(5) 0.7353(4) 0.7902(4) 0.0244(12) Uani 1 1 d . . .
C110 C 0.7185(5) 0.5411(4) 0.8086(4) 0.0241(12) Uani 1 1 d . . .
C111 C 0.7566(6) 0.5001(5) 0.9051(5) 0.0298(13) Uani 1 1 d . . .
C112 C 0.8139(6) 0.4032(5) 0.9037(5) 0.0357(14) Uani 1 1 d . . .
H112 H 0.8411 0.3783 0.9691 0.043 Uiso 1 1 calc R U .
C113 C 0.8324(5) 0.3410(5) 0.8082(5) 0.0336(14) Uani 1 1 d . . .
H113 H 0.8713 0.2741 0.8084 0.040 Uiso 1 1 calc R U .
C114 C 0.7945(5) 0.3768(4) 0.7144(5) 0.0301(13) Uani 1 1 d . . .
H114 H 0.8068 0.3341 0.6493 0.036 Uiso 1 1 calc R U .
C115 C 0.7660(8) 0.5322(6) 1.0923(5) 0.061(2) Uani 1 1 d . . .
H11A H 0.7134 0.4550 1.0794 0.091 Uiso 1 1 calc R U .
H11B H 0.7425 0.5863 1.1482 0.091 Uiso 1 1 calc R U .
H11C H 0.8675 0.5331 1.1188 0.091 Uiso 1 1 calc R U .
C210 C 0.3234(5) 0.6332(4) 0.7088(4) 0.0226(11) Uani 1 1 d . . .
C211 C 0.1948(5) 0.5522(5) 0.6698(4) 0.0262(12) Uani 1 1 d . . .
C212 C 0.0852(6) 0.5737(5) 0.7073(5) 0.0317(13) Uani 1 1 d . . .
H212 H -0.0008 0.5188 0.6789 0.038 Uiso 1 1 calc R U .
C213 C 0.0991(6) 0.6759(5) 0.7872(5) 0.0372(15) Uani 1 1 d . . .
H213 H 0.0225 0.6909 0.8118 0.045 Uiso 1 1 calc R U .
C214 C 0.2231(6) 0.7533(5) 0.8290(5) 0.0369(14) Uani 1 1 d . . .
H214 H 0.2338 0.8209 0.8855 0.044 Uiso 1 1 calc R U .
C215 C 0.0721(6) 0.3627(5) 0.5597(5) 0.0391(15) Uani 1 1 d . . .
H21A H 0.0851 0.2967 0.5083 0.059 Uiso 1 1 calc R U .
H21B H -0.0140 0.3874 0.5230 0.059 Uiso 1 1 calc R U .
H21C H 0.0638 0.3410 0.6251 0.059 Uiso 1 1 calc R U .
O1 O 1.2262(8) 0.8090(10) 0.5382(7) 0.121(4) Uani 0.72 1 d . . P
C1 C 1.1760(18) 0.9106(14) 0.529(2) 0.196(11) Uani 0.72 1 d . . P

loop_
_atom_site_aniso_label
_atom_site_aniso_U_11
_atom_site_aniso_U_22
_atom_site_aniso_U_33
_atom_site_aniso_U_23
_atom_site_aniso_U_13
_atom_site_aniso_U_12
Co1 0.0238(4) 0.0168(4) 0.0214(4) 0.0034(3) 0.0082(3) 0.0029(3)
N11 0.016(2) 0.016(2) 0.024(2) 0.0035(19) 0.0065(18) -0.0015(17)
N12 0.027(2) 0.021(3) 0.016(2) 0.004(2) 0.0076(19) 0.0086(19)
N21 0.022(2) 0.020(2) 0.022(2) 0.010(2) 0.0090(19) 0.0057(18)
N22 0.027(2) 0.018(2) 0.023(2) 0.005(2) 0.0086(19) 0.0031(19)
O11 0.0285(19) 0.021(2) 0.025(2) 0.0067(17) 0.0104(16) 0.0091(16)
O12 0.034(2) 0.019(2) 0.020(2) 0.0058(16) 0.0061(16) 0.0075(16)
O13 0.057(3) 0.033(2) 0.029(2) 0.015(2) 0.0211(19) 0.023(2)
O14 0.076(3) 0.031(2) 0.021(2) 0.0104(19) 0.014(2) 0.015(2)
O21 0.028(2) 0.022(2) 0.035(2) 0.0095(18) 0.0159(17) 0.0091(16)
O22 0.0209(18) 0.024(2) 0.026(2) 0.0024(17) 0.0108(15) 0.0022(15)
O23 0.038(2) 0.025(2) 0.039(3) -0.0025(19) 0.0125(19) -0.0011(19)
O24 0.0245(19) 0.020(2) 0.037(2) -0.0048(18) 0.0164(17) -0.0040(16)
C11 0.015(2) 0.024(3) 0.025(3) 0.008(2) 0.008(2) 0.002(2)
C12 0.018(2) 0.020(3) 0.023(3) 0.006(2) 0.005(2) 0.001(2)
C13 0.030(3) 0.030(3) 0.040(4) 0.014(3) 0.016(3) 0.016(3)
C14 0.044(3) 0.040(4) 0.028(3) 0.012(3) 0.023(3) 0.018(3)
C15 0.028(3) 0.025(3) 0.026(3) 0.008(3) 0.009(2) 0.001(2)
C16 0.039(3) 0.021(3) 0.025(3) 0.009(2) 0.008(2) 0.012(2)
C17 0.037(3) 0.022(3) 0.024(3) 0.001(2) 0.008(2) 0.005(2)
C18 0.018(2) 0.011(3) 0.028(3) 0.002(2) 0.009(2) 0.000(2)
C19 0.021(3) 0.014(3) 0.027(3) 0.005(2) 0.003(2) -0.003(2)
C21 0.028(3) 0.023(3) 0.020(3) 0.013(2) 0.008(2) 0.009(2)
C22 0.025(3) 0.015(3) 0.021(3) 0.006(2) -0.001(2) -0.001(2)
C23 0.042(3) 0.026(3) 0.035(3) 0.001(3) 0.018(3) 0.002(3)
C24 0.037(3) 0.031(3) 0.049(4) 0.004(3) 0.024(3) 0.005(3)
C25 0.030(3) 0.018(3) 0.035(3) 0.008(3) 0.010(3) -0.003(2)
C26 0.032(3) 0.015(3) 0.026(3) 0.000(2) 0.008(2) 0.005(2)
C27 0.022(3) 0.020(3) 0.027(3) 0.003(2) 0.007(2) 0.007(2)
C28 0.034(3) 0.024(3) 0.028(3) 0.007(2) 0.017(2) 0.011(2)
C29 0.027(3) 0.022(3) 0.026(3) 0.005(2) 0.013(2) 0.007(2)
C110 0.021(3) 0.018(3) 0.031(3) 0.007(2) 0.005(2) 0.003(2)
C111 0.037(3) 0.018(3) 0.029(3) 0.008(3) 0.004(2) 0.002(2)
C112 0.042(3) 0.027(3) 0.037(4) 0.017(3) 0.006(3) 0.009(3)
C113 0.032(3) 0.020(3) 0.053(4) 0.020(3) 0.012(3) 0.010(2)
C114 0.026(3) 0.024(3) 0.039(3) 0.007(3) 0.011(2) 0.001(2)
C115 0.099(6) 0.052(5) 0.033(4) 0.018(4) 0.017(4) 0.022(4)
C210 0.020(3) 0.023(3) 0.024(3) 0.008(2) 0.007(2) 0.002(2)
C211 0.023(3) 0.029(3) 0.028(3) 0.012(3) 0.009(2) 0.003(2)
C212 0.029(3) 0.029(3) 0.040(4) 0.012(3) 0.013(3) 0.006(2)
C213 0.030(3) 0.042(4) 0.051(4) 0.014(3) 0.028(3) 0.015(3)
C214 0.043(4) 0.026(3) 0.049(4) 0.006(3) 0.029(3) 0.007(3)
C215 0.032(3) 0.033(3) 0.045(4) 0.000(3) 0.014(3) -0.002(3)
O1 0.057(5) 0.192(11) 0.097(7) 0.059(8) 0.012(5) -0.038(6)
C1 0.112(13) 0.068(11) 0.39(3) -0.053(15) 0.146(17) 0.000(9)

loop_
_atom_type_symbol
_atom_type_description
_atom_type_scat_dispersion_real
_atom_type_scat_dispersion_imag
_atom_type_scat_source
C C 0.0033 0.0016 'International Tables Vol C Tables 4.2.6.8 and 6.1.1.4'
H H 0.0000 0.0000 'International Tables Vol C Tables 4.2.6.8 and 6.1.1.4'
N N 0.0061 0.0033 'International Tables Vol C Tables 4.2.6.8 and 6.1.1.4'
O O 0.0106 0.0060 'International Tables Vol C Tables 4.2.6.8 and 6.1.1.4'
Co Co 0.3494 0.9721 'International Tables Vol C Tables 4.2.6.8 and 6.1.1.4'

loop_
_geom_angle_atom_site_label_1
_geom_angle_atom_site_label_2
_geom_angle_atom_site_label_3
_geom_angle
N21 Co1 O12 90.05(16)
N21 Co1 O21 83.78(17)
O12 Co1 O21 91.40(15)
N21 Co1 N11 172.06(18)
O12 Co1 N11 94.61(16)
O21 Co1 N11 89.68(16)
N21 Co1 O22 96.05(17)
O12 Co1 O22 90.12(14)
O21 Co1 O22 178.47(15)
N11 Co1 O22 90.37(16)
N21 Co1 O11 91.59(15)
O12 Co1 O11 177.77(16)
O21 Co1 O11 87.28(14)
N11 Co1 O11 83.60(16)
O22 Co1 O11 91.21(14)
C18 N11 N12 120.2(4)
C18 N11 Co1 129.1(3)
N12 N11 Co1 110.7(3)
C11 N12 N11 115.5(4)
C11 N12 H12N 120(3)
N11 N12 H12N 125(3)
C28 N21 N22 119.3(5)
C28 N21 Co1 127.4(4)
N22 N21 Co1 113.3(3)
C21 N22 N21 110.1(4)
C11 O11 Co1 111.4(3)
C110 O12 Co1 124.3(3)
C15 O13 H13O 113(4)
C111 O14 C115 117.9(4)
C21 O21 Co1 109.9(3)
C210 O22 Co1 123.4(3)
C25 O23 H23O 112(4)
C211 O24 C215 117.9(4)
O11 C11 N12 118.4(4)
O11 C11 C12 120.4(4)
N12 C11 C12 121.2(5)
C13 C12 C17 117.7(5)
C13 C12 C11 123.7(5)
C17 C12 C11 118.5(5)
C14 C13 C12 121.5(5)
C14 C13 H13 119.3
C12 C13 H13 119.3
C13 C14 C15 119.5(5)
C13 C14 H14 120.2
C15 C14 H14 120.2
O13 C15 C16 122.8(5)
O13 C15 C14 117.2(5)
C16 C15 C14 120.0(5)
C17 C16 C15 119.7(5)
C17 C16 H16 120.2
C15 C16 H16 120.2
C16 C17 C12 121.6(5)
C16 C17 H17 119.2
C12 C17 H17 119.2
N11 C18 C19 121.8(5)
N11 C18 H18 119.1
C19 C18 H18 119.1
C110 C19 C18 123.7(4)
C110 C19 C114 119.6(5)
C18 C19 C114 116.7(5)
N22 C21 O21 122.6(5)
N22 C21 C22 119.6(5)
O21 C21 C22 117.8(4)
C27 C22 C23 118.6(5)
C27 C22 C21 122.2(5)
C23 C22 C21 119.1(5)
C24 C23 C22 120.1(6)
C24 C23 H23 119.9
C22 C23 H23 119.9
C25 C24 C23 120.1(5)
C25 C24 H24 119.9
C23 C24 H24 119.9
O23 C25 C24 116.5(5)
O23 C25 C26 123.1(5)
C24 C25 C26 120.4(5)
C25 C26 C27 119.5(5)
C25 C26 H26 120.2
C27 C26 H26 120.2
C22 C27 C26 121.1(5)
C22 C27 H27 119.4
C26 C27 H27 119.4
N21 C28 C29 124.3(5)
N21 C28 H28 117.8
C29 C28 H28 117.8
C214 C29 C210 120.1(5)
C214 C29 C28 117.5(5)
C210 C29 C28 122.3(5)
O12 C110 C19 126.4(4)
O12 C110 C111 115.6(5)
C19 C110 C111 118.0(5)
O14 C111 C112 126.0(5)
O14 C111 C110 113.6(4)
C112 C111 C110 120.4(5)
C111 C112 C113 121.2(5)
C111 C112 H112 119.4
C113 C112 H112 119.4
C114 C113 C112 119.6(5)
C114 C113 H113 120.2
C112 C113 H113 120.2
C113 C114 C19 121.1(5)
C113 C114 H114 119.5
C19 C114 H114 119.5
O14 C115 H11A 109.5
O14 C115 H11B 109.5
H11A C115 H11B 109.5
O14 C115 H11C 109.5
H11A C115 H11C 109.5
H11B C115 H11C 109.5
O22 C210 C29 126.1(5)
O22 C210 C211 116.5(5)
C29 C210 C211 117.3(5)
O24 C211 C212 124.3(5)
O24 C211 C210 114.4(4)
C212 C211 C210 121.2(5)
C211 C212 C213 120.6(5)
C211 C212 H212 119.7
C213 C212 H212 119.7
C214 C213 C212 119.5(5)
C214 C213 H213 120.2
C212 C213 H213 120.2
C213 C214 C29 121.3(6)
C213 C214 H214 119.4
C29 C214 H214 119.4
O24 C215 H21A 109.5
O24 C215 H21B 109.5
H21A C215 H21B 109.5
O24 C215 H21C 109.5
H21A C215 H21C 109.5
H21B C215 H21C 109.5

loop_
_geom_bond_atom_site_label_1
_geom_bond_atom_site_label_2
_geom_bond_distance
Co1 N21 1.867(4)
Co1 O12 1.877(3)
Co1 O21 1.881(3)
Co1 N11 1.882(4)
Co1 O22 1.896(3)
Co1 O11 1.928(3)
N11 C18 1.291(6)
N11 N12 1.377(5)
N12 C11 1.333(6)
N12 H12N 0.853(19)
N21 C28 1.273(6)
N21 N22 1.398(5)
N22 C21 1.306(6)
O11 C11 1.279(6)
O12 C110 1.317(6)
O13 C15 1.350(6)
O13 H13O 0.834(19)
O14 C111 1.358(6)
O14 C115 1.417(6)
O21 C21 1.311(6)
O22 C210 1.328(6)
O23 C25 1.355(6)
O23 H23O 0.82(2)
O24 C211 1.371(6)
O24 C215 1.425(6)
C11 C12 1.469(6)
C12 C13 1.389(7)
C12 C17 1.400(7)
C13 C14 1.373(7)
C13 H13 0.9500
C14 C15 1.400(7)
C14 H14 0.9500
C15 C16 1.379(7)
C16 C17 1.373(6)
C16 H16 0.9500
C17 H17 0.9500
C18 C19 1.422(6)
C18 H18 0.9500
C19 C110 1.405(7)
C19 C114 1.428(7)
C21 C22 1.483(7)
C22 C27 1.382(7)
C22 C23 1.402(7)
C23 C24 1.387(7)
C23 H23 0.9500
C24 C25 1.374(8)
C24 H24 0.9500
C25 C26 1.381(7)
C26 C27 1.384(7)
C26 H26 0.9500
C27 H27 0.9500
C28 C29 1.446(7)
C28 H28 0.9500
C29 C214 1.407(7)
C29 C210 1.416(7)
C110 C111 1.431(7)
C111 C112 1.380(7)
C112 C113 1.394(8)
C112 H112 0.9500
C113 C114 1.363(7)
C113 H113 0.9500
C114 H114 0.9500
C115 H11A 0.9800
C115 H11B 0.9800
C115 H11C 0.9800
C210 C211 1.418(7)
C211 C212 1.375(7)
C212 C213 1.402(8)
C212 H212 0.9500
C213 C214 1.359(7)
C213 H213 0.9500
C214 H214 0.9500
C215 H21A 0.9800
C215 H21B 0.9800
C215 H21C 0.9800
O1 C1 1.414(19)

loop_
_geom_torsion_atom_site_label_1
_geom_torsion_atom_site_label_2
_geom_torsion_atom_site_label_3
_geom_torsion_atom_site_label_4
_geom_torsion
O12 Co1 N11 C18 2.3(4)
O21 Co1 N11 C18 93.7(4)
O22 Co1 N11 C18 -87.9(4)
O11 Co1 N11 C18 -179.1(4)
O12 Co1 N11 N12 -175.4(3)
O21 Co1 N11 N12 -84.0(3)
O22 Co1 N11 N12 94.5(3)
O11 Co1 N11 N12 3.3(3)
C18 N11 N12 C11 -178.7(4)
Co1 N11 N12 C11 -0.9(5)
O12 Co1 N21 C28 -83.4(4)
O21 Co1 N21 C28 -174.8(4)
O22 Co1 N21 C28 6.7(4)
O11 Co1 N21 C28 98.1(4)
O12 Co1 N21 N22 96.0(3)
O21 Co1 N21 N22 4.6(3)
O22 Co1 N21 N22 -173.8(3)
O11 Co1 N21 N22 -82.5(3)
C28 N21 N22 C21 176.2(4)
Co1 N21 N22 C21 -3.3(4)
N21 Co1 O12 C110 -177.7(4)
O21 Co1 O12 C110 -94.0(4)
N11 Co1 O12 C110 -4.2(4)
O22 Co1 O12 C110 86.2(4)
N21 Co1 O21 C21 -4.9(3)
O12 Co1 O21 C21 -94.8(3)
N11 Co1 O21 C21 170.6(3)
O11 Co1 O21 C21 87.0(3)
N21 Co1 O22 C210 -6.2(4)
O12 Co1 O22 C210 83.9(3)
N11 Co1 O22 C210 178.5(3)
O11 Co1 O22 C210 -97.9(3)
Co1 O11 C11 N12 6.5(5)
Co1 O11 C11 C12 -173.6(3)
N11 N12 C11 O11 -3.9(6)
N11 N12 C11 C12 176.2(4)
O11 C11 C12 C13 -178.0(5)
N12 C11 C12 C13 1.8(8)
O11 C11 C12 C17 1.0(7)
N12 C11 C12 C17 -179.1(4)
C17 C12 C13 C14 -1.4(8)
C11 C12 C13 C14 177.6(5)
C12 C13 C14 C15 -0.1(8)
C13 C14 C15 O13 -177.0(5)
C13 C14 C15 C16 1.2(8)
O13 C15 C16 C17 177.3(5)
C14 C15 C16 C17 -0.7(8)
C15 C16 C17 C12 -0.8(8)
C13 C12 C17 C16 1.8(8)
C11 C12 C17 C16 -177.3(5)
N12 N11 C18 C19 177.8(4)
Co1 N11 C18 C19 0.3(6)
N11 C18 C19 C110 -2.1(7)
N11 C18 C19 C114 178.6(4)
N21 N22 C21 O21 -1.1(6)
N21 N22 C21 C22 -178.7(4)
Co1 O21 C21 N22 4.8(5)
Co1 O21 C21 C22 -177.6(3)
N22 C21 C22 C27 6.4(7)
O21 C21 C22 C27 -171.3(4)
N22 C21 C22 C23 -176.7(4)
O21 C21 C22 C23 5.6(6)
C27 C22 C23 C24 2.5(7)
C21 C22 C23 C24 -174.6(5)
C22 C23 C24 C25 -0.5(8)
C23 C24 C25 O23 176.7(5)
C23 C24 C25 C26 -1.8(8)
O23 C25 C26 C27 -176.4(4)
C24 C25 C26 C27 1.9(8)
C23 C22 C27 C26 -2.4(7)
C21 C22 C27 C26 174.6(4)
C25 C26 C27 C22 0.2(7)
N22 N21 C28 C29 175.5(4)
Co1 N21 C28 C29 -5.1(7)
N21 C28 C29 C214 -176.6(5)
N21 C28 C29 C210 1.0(8)
Co1 O12 C110 C19 3.8(7)
Co1 O12 C110 C111 -175.7(3)
C18 C19 C110 O12 -0.2(8)
C114 C19 C110 O12 179.2(4)
C18 C19 C110 C111 179.3(4)
C114 C19 C110 C111 -1.3(7)
C115 O14 C111 C112 2.0(8)
C115 O14 C111 C110 -178.7(5)
O12 C110 C111 O14 2.4(7)
C19 C110 C111 O14 -177.2(4)
O12 C110 C111 C112 -178.3(4)
C19 C110 C111 C112 2.2(7)
O14 C111 C112 C113 177.5(5)
C110 C111 C112 C113 -1.8(8)
C111 C112 C113 C114 0.5(8)
C112 C113 C114 C19 0.3(8)
C110 C19 C114 C113 0.1(7)
C18 C19 C114 C113 179.5(5)
Co1 O22 C210 C29 4.5(6)
Co1 O22 C210 C211 -178.5(3)
C214 C29 C210 O22 176.7(4)
C28 C29 C210 O22 -0.9(8)
C214 C29 C210 C211 -0.2(7)
C28 C29 C210 C211 -177.9(4)
C215 O24 C211 C212 -8.2(7)
C215 O24 C211 C210 172.4(4)
O22 C210 C211 O24 4.1(6)
C29 C210 C211 O24 -178.6(4)
O22 C210 C211 C212 -175.3(4)
C29 C210 C211 C212 1.9(7)
O24 C211 C212 C213 179.3(5)
C210 C211 C212 C213 -1.3(8)
C211 C212 C213 C214 -1.1(8)
C212 C213 C214 C29 2.8(8)
C210 C29 C214 C213 -2.2(8)
C28 C29 C214 C213 175.6(5)
